data_7250032
loop_
_publ_author_name
'Song, Lixing'
'Wei, Lijie'
'Liu, Chunling'
'Liu, Yiwei'
'Lian, Xiang'

_publ_section_title
;
 Halogen-bonded cocrystallization of racetam pharmaceuticals and
 perfluorinated iodobenzenes
;
_journal_issue 14
_journal_name_full CrystEngComm
_journal_page_first 2233
_journal_page_last 2240
_journal_paper_doi 10.1039/D5CE00090D
_journal_volume 27
_journal_year 2025
_chemical_formula_moiety 'C8 H14 N2 O2, C6 F3 I3'
_chemical_formula_sum 'C14 H14 F3 I3 N2 O2'
_chemical_formula_weight 679.97
_space_group_crystal_system triclinic
_space_group_IT_number 2
_space_group_name_Hall '-P 1'
_space_group_name_H-M_alt 'P -1'
_atom_sites_solution_hydrogens geom
_audit_creation_method SHELXL-2014/7
_audit_update_record
;
2024-12-26 deposited with the CCDC.	2025-02-26 downloaded from the CCDC.
;
_cell_angle_alpha 93.461(5)
_cell_angle_beta 95.913(4)
_cell_angle_gamma 111.472(5)
_cell_formula_units_Z 2
_cell_length_a 8.5467(4)
_cell_length_b 9.5605(5)
_cell_length_c 13.0160(7)
_cell_measurement_reflns_used 4298
_cell_measurement_temperature 293(2)
_cell_measurement_theta_max 27.3870
_cell_measurement_theta_min 2.7440
_cell_volume 978.93(9)
_computing_cell_refinement 'CrysAlisPro 1.171.40.16b (Rigaku OD, 2018)'
_computing_data_collection 'CrysAlisPro 1.171.40.16b (Rigaku OD, 2018)'
_computing_data_reduction 'CrysAlisPro 1.171.40.16b (Rigaku OD, 2018)'
_computing_molecular_graphics 'MERCURY (Macrae et al., 2008)'
_computing_publication_material
;
'MERCURY (Macrae et al., 2008), Platon (Spek, 2009)'
;
_computing_structure_refinement 'SHELXL-2014/7 (Sheldrick, 2014)'
_computing_structure_solution 'SHELXT (Sheldrick, 2015)'
_diffrn_ambient_temperature 293(2)
_diffrn_measured_fraction_theta_full 0.998
_diffrn_measured_fraction_theta_max 0.856
_diffrn_measurement_device_type 'Xcalibur, Ruby, Gemini ultra'
_diffrn_radiation_monochromator graphite
_diffrn_radiation_type MoK\a
_diffrn_radiation_wavelength 0.71073
_diffrn_reflns_av_R_equivalents 0.0231
_diffrn_reflns_av_unetI/netI 0.0402
_diffrn_reflns_Laue_measured_fraction_full 0.998
_diffrn_reflns_Laue_measured_fraction_max 0.856
_diffrn_reflns_limit_h_max 11
_diffrn_reflns_limit_h_min -10
_diffrn_reflns_limit_k_max 10
_diffrn_reflns_limit_k_min -12
_diffrn_reflns_limit_l_max 14
_diffrn_reflns_limit_l_min -17
_diffrn_reflns_number 8685
_diffrn_reflns_point_group_measured_fraction_full 0.998
_diffrn_reflns_point_group_measured_fraction_max 0.856
_diffrn_reflns_theta_full 25.242
_diffrn_reflns_theta_max 29.301
_diffrn_reflns_theta_min 2.302
_diffrn_source 'fine-focus sealed X-ray tube'
_exptl_absorpt_coefficient_mu 4.825
_exptl_absorpt_correction_T_max 1.00000
_exptl_absorpt_correction_T_min 0.67005
_exptl_absorpt_correction_type multi-scan
_exptl_absorpt_process_details
;
CrysAlisPro 1.171.39.46 (Rigaku Oxford Diffraction, 2018)
Empirical absorption correction using spherical harmonics,
 implemented in SCALE3 ABSPACK scaling algorithm.
;
_exptl_crystal_colour colourless
_exptl_crystal_density_diffrn 2.307
_exptl_crystal_description 'thick plate'
_exptl_crystal_F_000 628
_exptl_crystal_size_max 0.38
_exptl_crystal_size_mid 0.28
_exptl_crystal_size_min 0.08
_refine_diff_density_max 1.731
_refine_diff_density_min -1.197
_refine_diff_density_rms 0.110
_refine_ls_extinction_method none
_refine_ls_goodness_of_fit_ref 1.026
_refine_ls_hydrogen_treatment constr
_refine_ls_matrix_type full
_refine_ls_number_parameters 264
_refine_ls_number_reflns 4580
_refine_ls_number_restraints 23
_refine_ls_restrained_S_all 1.024
_refine_ls_R_factor_all 0.0598
_refine_ls_R_factor_gt 0.0400
_refine_ls_shift/su_max 0.000
_refine_ls_shift/su_mean 0.000
_refine_ls_structure_factor_coef Fsqd
_refine_ls_weighting_details 'w=1/[\s^2^(Fo^2^)+(0.0305P)^2^+1.5120P] where P=(Fo^2^+2Fc^2^)/3'
_refine_ls_weighting_scheme calc
_refine_ls_wR_factor_gt 0.0778
_refine_ls_wR_factor_ref 0.0892
_reflns_Friedel_coverage 0.000
_reflns_number_gt 3431
_reflns_number_total 4580
_reflns_threshold_expression 'I > 2\s(I)'
_cod_data_source_file d5ce00090d2.cif
_cod_data_source_block ETI_TFTI_meoh
_cod_depositor_comments 'Adding full bibliography for 7250032--7250035.cif.'
_cod_database_code 7250032
_shelx_shelxl_version_number 2014/7
_shelx_space_group_comment
;
The symmetry employed for this shelxl refinement is uniquely defined
by the following loop, which should always be used as a source of
symmetry information in preference to the above space-group names.
They are only intended as comments.
;

loop_
_space_group_symop_operation_xyz
'x, y, z'
'-x, -y, -z'

loop_
_atom_site_label
_atom_site_type_symbol
_atom_site_fract_x
_atom_site_fract_y
_atom_site_fract_z
_atom_site_U_iso_or_equiv
_atom_site_adp_type
_atom_site_occupancy
_atom_site_site_symmetry_order
_atom_site_calc_flag
_atom_site_refinement_flags_posn
_atom_site_refinement_flags_adp
_atom_site_refinement_flags_occupancy
_atom_site_disorder_assembly
_atom_site_disorder_group
O3 O -0.0484(4) -0.0219(3) 0.1117(3) 0.0435(8) Uani 1 1 d . . . . .
C2 C -0.083(2) 0.0771(16) 0.0736(16) 0.029(4) Uani 0.60(5) 1 d D U P A 1
C4 C -0.257(2) 0.0410(19) 0.014(2) 0.042(5) Uani 0.60(5) 1 d D . P A 1
H4A H -0.2623 -0.0014 -0.0569 0.050 Uiso 0.60(5) 1 calc R U P A 1
H4B H -0.3439 -0.0306 0.0469 0.050 Uiso 0.60(5) 1 calc R U P A 1
C5 C -0.280(3) 0.189(3) 0.014(3) 0.094(9) Uani 0.60(5) 1 d D . P A 1
H5A H -0.3336 0.1984 -0.0532 0.113 Uiso 0.60(5) 1 calc R U P A 1
H5B H -0.3486 0.1986 0.0666 0.113 Uiso 0.60(5) 1 calc R U P A 1
C6 C -0.104(3) 0.3074(16) 0.038(4) 0.057(6) Uani 0.60(5) 1 d D . P A 1
H6A H -0.0618 0.3458 -0.0254 0.068 Uiso 0.60(5) 1 calc R U P A 1
H6B H -0.1026 0.3910 0.0844 0.068 Uiso 0.60(5) 1 calc R U P A 1
N1 N -0.0028(14) 0.2291(16) 0.0869(12) 0.035(5) Uani 0.60(5) 1 d D . P A 1
C2B C -0.117(3) 0.070(2) 0.086(2) 0.027(6) Uani 0.40(5) 1 d D U P A 2
C4B C -0.283(3) 0.063(3) 0.029(3) 0.047(9) Uani 0.40(5) 1 d D . P A 2
H4C H -0.3216 -0.0149 -0.0292 0.057 Uiso 0.40(5) 1 calc R U P A 2
H4D H -0.3692 0.0416 0.0751 0.057 Uiso 0.40(5) 1 calc R U P A 2
C5B C -0.248(5) 0.216(4) -0.008(5) 0.091(16) Uani 0.40(5) 1 d D . P A 2
H5C H -0.2431 0.2108 -0.0823 0.109 Uiso 0.40(5) 1 calc R U P A 2
H5D H -0.3356 0.2527 0.0065 0.109 Uiso 0.40(5) 1 calc R U P A 2
C6B C -0.080(5) 0.317(3) 0.050(5) 0.072(13) Uani 0.40(5) 1 d D . P A 2
H6C H -0.0094 0.3803 0.0040 0.087 Uiso 0.40(5) 1 calc R U P A 2
H6D H -0.0945 0.3806 0.1059 0.087 Uiso 0.40(5) 1 calc R U P A 2
N1B N -0.0039(15) 0.214(3) 0.091(2) 0.046(9) Uani 0.40(5) 1 d D . P A 2
C7 C 0.1659(6) 0.2944(5) 0.1480(4) 0.0386(11) Uani 1 1 d D . . . .
H7 H 0.1976 0.2110 0.1699 0.046 Uiso 1 1 calc R U . A 1
C8 C 0.2977(6) 0.3858(5) 0.0819(4) 0.0446(12) Uani 1 1 d . . . . .
O9 O 0.4136(5) 0.5036(4) 0.1203(3) 0.0631(12) Uani 1 1 d . . . . .
N10 N 0.2827(6) 0.3303(5) -0.0162(3) 0.0592(14) Uani 1 1 d . . . . .
H10A H 0.3556 0.3771 -0.0555 0.071 Uiso 1 1 calc R U . . .
H10B H 0.2000 0.2475 -0.0404 0.071 Uiso 1 1 calc R U . . .
C11 C 0.1632(7) 0.3902(6) 0.2454(4) 0.0499(14) Uani 1 1 d . . . . .
H11A H 0.2768 0.4337 0.2835 0.060 Uiso 1 1 calc R U . . .
H11B H 0.1308 0.4727 0.2250 0.060 Uiso 1 1 calc R U . . .
C12 C 0.0428(9) 0.3019(7) 0.3163(5) 0.072(2) Uani 1 1 d . . . . .
H12A H -0.0720 0.2735 0.2837 0.108 Uiso 1 1 calc R U . . .
H12B H 0.0591 0.3633 0.3806 0.108 Uiso 1 1 calc R U . . .
H12C H 0.0647 0.2126 0.3298 0.108 Uiso 1 1 calc R U . . .
C16 C 0.7845(6) 0.1067(5) 0.5412(4) 0.0400(11) Uani 1 1 d . . . . .
C15 C 0.7596(7) 0.2338(6) 0.5110(4) 0.0474(13) Uani 1 1 d . . . . .
C14 C 0.6724(7) 0.2372(6) 0.4171(4) 0.0481(13) Uani 1 1 d . . . . .
C13 C 0.6120(6) 0.1049(5) 0.3496(4) 0.0422(12) Uani 1 1 d . . . . .
C18 C 0.6327(6) -0.0252(5) 0.3743(4) 0.0398(11) Uani 1 1 d . . . . .
C17 C 0.7175(6) -0.0222(5) 0.4706(4) 0.0392(11) Uani 1 1 d . . . . .
I2 I 0.91179(5) 0.10434(5) 0.68595(3) 0.06069(14) Uani 1 1 d . . . . .
I1 I 0.64707(7) 0.43457(5) 0.37504(5) 0.08597(19) Uani 1 1 d . . . . .
I3 I 0.53742(4) -0.22298(4) 0.27162(3) 0.04954(12) Uani 1 1 d . . . . .
F2 F 0.8252(5) 0.3608(3) 0.5769(3) 0.0721(10) Uani 1 1 d . . . . .
F1 F 0.5306(4) 0.1052(4) 0.2552(3) 0.0675(10) Uani 1 1 d . . . . .
F3 F 0.7389(4) -0.1469(3) 0.4975(2) 0.0581(9) Uani 1 1 d . . . . .

loop_
_atom_site_aniso_label
_atom_site_aniso_U_11
_atom_site_aniso_U_22
_atom_site_aniso_U_33
_atom_site_aniso_U_23
_atom_site_aniso_U_13
_atom_site_aniso_U_12
O3 0.045(2) 0.0311(17) 0.0418(18) 0.0038(14) -0.0003(16) 0.0008(14)
C2 0.019(6) 0.031(6) 0.024(6) 0.005(4) 0.007(5) -0.007(4)
C4 0.034(7) 0.037(6) 0.051(8) -0.004(5) -0.001(7) 0.012(6)
C5 0.055(9) 0.071(16) 0.123(17) 0.049(13) -0.030(10) -0.009(8)
C6 0.049(10) 0.043(10) 0.082(14) 0.015(10) -0.008(9) 0.025(8)
N1 0.039(9) 0.011(5) 0.034(7) -0.002(4) -0.009(5) -0.012(5)
C2B 0.023(8) 0.020(7) 0.029(8) 0.001(5) 0.018(6) -0.006(5)
C4B 0.024(8) 0.061(16) 0.056(14) 0.002(11) 0.011(8) 0.014(9)
C5B 0.071(19) 0.041(12) 0.14(3) 0.049(16) -0.03(2) 0.009(13)
C6B 0.051(16) 0.058(19) 0.08(2) 0.014(15) -0.005(15) -0.011(12)
N1B 0.028(12) 0.060(17) 0.067(16) 0.032(11) 0.024(10) 0.029(11)
C7 0.035(3) 0.030(2) 0.041(3) -0.0020(18) 0.006(2) 0.0009(18)
C8 0.035(3) 0.034(3) 0.051(3) 0.001(2) 0.007(2) -0.0037(19)
O9 0.053(2) 0.047(2) 0.055(2) -0.0179(17) 0.0178(18) -0.0201(17)
N10 0.063(3) 0.041(2) 0.042(2) -0.0090(18) 0.017(2) -0.018(2)
C11 0.047(3) 0.039(3) 0.050(3) -0.008(2) 0.015(2) 0.000(2)
C12 0.086(5) 0.052(3) 0.063(4) -0.004(3) 0.048(3) 0.000(3)
C16 0.040(3) 0.041(3) 0.036(2) 0.0007(19) 0.005(2) 0.011(2)
C15 0.045(3) 0.041(3) 0.056(3) -0.003(2) 0.017(3) 0.013(2)
C14 0.042(3) 0.038(3) 0.068(4) 0.017(2) 0.016(3) 0.017(2)
C13 0.036(3) 0.044(3) 0.046(3) 0.013(2) 0.009(2) 0.012(2)
C18 0.034(3) 0.038(3) 0.041(3) -0.0033(19) 0.004(2) 0.0067(19)
C17 0.043(3) 0.036(3) 0.040(3) 0.005(2) 0.008(2) 0.016(2)
I2 0.0618(3) 0.0709(3) 0.0432(2) -0.00835(17) -0.00502(18) 0.0231(2)
I1 0.0911(4) 0.0554(3) 0.1266(5) 0.0279(3) 0.0181(3) 0.0415(2)
I3 0.0486(2) 0.0435(2) 0.0446(2) -0.00531(14) -0.00146(16) 0.00702(15)
F2 0.088(3) 0.0408(18) 0.078(2) -0.0154(16) 0.009(2) 0.0179(17)
F1 0.070(2) 0.066(2) 0.063(2) 0.0187(16) -0.0077(18) 0.0233(17)
F3 0.079(2) 0.0397(16) 0.0533(18) 0.0027(13) -0.0062(17) 0.0246(15)

loop_
_atom_type_symbol
_atom_type_description
_atom_type_scat_dispersion_real
_atom_type_scat_dispersion_imag
_atom_type_scat_source
C C 0.0033 0.0016 'International Tables Vol C Tables 4.2.6.8 and 6.1.1.4'
H H 0.0000 0.0000 'International Tables Vol C Tables 4.2.6.8 and 6.1.1.4'
N N 0.0061 0.0033 'International Tables Vol C Tables 4.2.6.8 and 6.1.1.4'
O O 0.0106 0.0060 'International Tables Vol C Tables 4.2.6.8 and 6.1.1.4'
F F 0.0171 0.0103 'International Tables Vol C Tables 4.2.6.8 and 6.1.1.4'
I I -0.4742 1.8119 'International Tables Vol C Tables 4.2.6.8 and 6.1.1.4'

loop_
_geom_angle_atom_site_label_1
_geom_angle_atom_site_label_2
_geom_angle_atom_site_label_3
_geom_angle
_geom_angle_site_symmetry_1
_geom_angle_site_symmetry_3
_geom_angle_publ_flag
O3 C2 C4 120.0(14) . . ?
O3 C2 N1 131.2(13) . . ?
N1 C2 C4 107.9(7) . . ?
C2 C4 H4A 110.7 . . ?
C2 C4 H4B 110.7 . . ?
H4A C4 H4B 108.8 . . ?
C5 C4 C2 105.2(8) . . ?
C5 C4 H4A 110.7 . . ?
C5 C4 H4B 110.7 . . ?
C4 C5 H5A 110.7 . . ?
C4 C5 H5B 110.7 . . ?
H5A C5 H5B 108.8 . . ?
C6 C5 C4 105.3(14) . . ?
C6 C5 H5A 110.7 . . ?
C6 C5 H5B 110.7 . . ?
C5 C6 H6A 110.9 . . ?
C5 C6 H6B 110.9 . . ?
H6A C6 H6B 108.9 . . ?
N1 C6 C5 104.4(9) . . ?
N1 C6 H6A 110.9 . . ?
N1 C6 H6B 110.9 . . ?
C2 N1 C6 112.6(7) . . ?
C2 N1 C7 118.8(13) . . ?
C6 N1 C7 128.5(13) . . ?
O3 C2B C4B 137(2) . . ?
O3 C2B N1B 113(2) . . ?
N1B C2B C4B 108.1(9) . . ?
C2B C4B H4C 110.6 . . ?
C2B C4B H4D 110.6 . . ?
H4C C4B H4D 108.7 . . ?
C5B C4B C2B 105.7(9) . . ?
C5B C4B H4C 110.6 . . ?
C5B C4B H4D 110.6 . . ?
C4B C5B H5C 110.6 . . ?
C4B C5B H5D 110.6 . . ?
H5C C5B H5D 108.7 . . ?
C6B C5B C4B 105.9(16) . . ?
C6B C5B H5C 110.6 . . ?
C6B C5B H5D 110.6 . . ?
C5B C6B H6C 110.8 . . ?
C5B C6B H6D 110.8 . . ?
H6C C6B H6D 108.9 . . ?
N1B C6B C5B 104.7(11) . . ?
N1B C6B H6C 110.8 . . ?
N1B C6B H6D 110.8 . . ?
C2B N1B C6B 112.8(9) . . ?
C2B N1B C7 133(2) . . ?
C6B N1B C7 112(2) . . ?
N1 C7 H7 107.9 . . ?
N1 C7 C8 110.8(8) . . ?
N1 C7 C11 110.7(8) . . ?
N1B C7 C8 114.6(13) . . ?
N1B C7 C11 112.3(12) . . ?
C8 C7 H7 107.9 . . ?
C11 C7 H7 107.9 . . ?
C11 C7 C8 111.5(4) . . ?
O9 C8 C7 120.4(4) . . ?
O9 C8 N10 122.5(5) . . ?
N10 C8 C7 117.1(4) . . ?
C8 N10 H10A 120.0 . . ?
C8 N10 H10B 120.0 . . ?
H10A N10 H10B 120.0 . . ?
C7 C11 H11A 108.9 . . ?
C7 C11 H11B 108.9 . . ?
H11A C11 H11B 107.7 . . ?
C12 C11 C7 113.3(4) . . ?
C12 C11 H11A 108.9 . . ?
C12 C11 H11B 108.9 . . ?
C11 C12 H12A 109.5 . . ?
C11 C12 H12B 109.5 . . ?
C11 C12 H12C 109.5 . . ?
H12A C12 H12B 109.5 . . ?
H12A C12 H12C 109.5 . . ?
H12B C12 H12C 109.5 . . ?
C15 C16 C17 116.7(4) . . ?
C15 C16 I2 122.3(4) . . ?
C17 C16 I2 121.0(4) . . ?
C14 C15 C16 123.5(5) . . ?
F2 C15 C16 118.1(5) . . ?
F2 C15 C14 118.5(5) . . ?
C15 C14 C13 116.6(5) . . ?
C15 C14 I1 121.3(4) . . ?
C13 C14 I1 122.0(4) . . ?
C18 C13 C14 123.0(4) . . ?
F1 C13 C14 118.4(4) . . ?
F1 C13 C18 118.7(4) . . ?
C13 C18 C17 117.6(4) . . ?
C13 C18 I3 121.9(3) . . ?
C17 C18 I3 120.5(4) . . ?
C18 C17 C16 122.7(4) . . ?
F3 C17 C16 118.1(4) . . ?
F3 C17 C18 119.2(4) . . ?

loop_
_geom_bond_atom_site_label_1
_geom_bond_atom_site_label_2
_geom_bond_distance
_geom_bond_site_symmetry_2
_geom_bond_publ_flag
O3 C2 1.210(14) . ?
O3 C2B 1.27(2) . ?
C2 C4 1.510(10) . ?
C2 N1 1.352(9) . ?
C4 H4A 0.9700 . ?
C4 H4B 0.9700 . ?
C4 C5 1.499(19) . ?
C5 H5A 0.9700 . ?
C5 H5B 0.9700 . ?
C5 C6 1.497(16) . ?
C6 H6A 0.9700 . ?
C6 H6B 0.9700 . ?
C6 N1 1.463(10) . ?
N1 C7 1.465(7) . ?
C2B C4B 1.508(11) . ?
C2B N1B 1.349(10) . ?
C4B H4C 0.9700 . ?
C4B H4D 0.9700 . ?
C4B C5B 1.497(19) . ?
C5B H5C 0.9700 . ?
C5B H5D 0.9700 . ?
C5B C6B 1.495(17) . ?
C6B H6C 0.9700 . ?
C6B H6D 0.9700 . ?
C6B N1B 1.462(11) . ?
N1B C7 1.463(9) . ?
C7 H7 0.9800 . ?
C7 C8 1.530(7) . ?
C7 C11 1.526(7) . ?
C8 O9 1.230(5) . ?
C8 N10 1.328(6) . ?
N10 H10A 0.8600 . ?
N10 H10B 0.8600 . ?
C11 H11A 0.9700 . ?
C11 H11B 0.9700 . ?
C11 C12 1.509(7) . ?
C12 H12A 0.9600 . ?
C12 H12B 0.9600 . ?
C12 H12C 0.9600 . ?
C16 C15 1.381(7) . ?
C16 C17 1.389(6) . ?
C16 I2 2.082(5) . ?
C15 C14 1.373(8) . ?
C15 F2 1.342(6) . ?
C14 C13 1.390(7) . ?
C14 I1 2.075(5) . ?
C13 C18 1.371(7) . ?
C13 F1 1.349(6) . ?
C18 C17 1.374(6) . ?
C18 I3 2.091(4) . ?
C17 F3 1.332(5) . ?

loop_
_geom_torsion_atom_site_label_1
_geom_torsion_atom_site_label_2
_geom_torsion_atom_site_label_3
_geom_torsion_atom_site_label_4
_geom_torsion
_geom_torsion_site_symmetry_1
_geom_torsion_site_symmetry_2
_geom_torsion_site_symmetry_3
_geom_torsion_site_symmetry_4
_geom_torsion_publ_flag
O3 C2 C4 C5 159(3) . . . . ?
O3 C2 N1 C6 -171(3) . . . . ?
O3 C2 N1 C7 8(4) . . . . ?
O3 C2B C4B C5B -158(5) . . . . ?
O3 C2B N1B C6B 173(4) . . . . ?
O3 C2B N1B C7 -23(5) . . . . ?
C2 C4 C5 C6 20(4) . . . . ?
C2 N1 C7 C8 119.3(17) . . . . ?
C2 N1 C7 C11 -116.4(17) . . . . ?
C4 C2 N1 C6 -2(3) . . . . ?
C4 C2 N1 C7 176.9(16) . . . . ?
C4 C5 C6 N1 -21(5) . . . . ?
C5 C6 N1 C2 14(4) . . . . ?
C5 C6 N1 C7 -164(3) . . . . ?
C6 N1 C7 C8 -62(3) . . . . ?
C6 N1 C7 C11 62(3) . . . . ?
N1 C2 C4 C5 -12(3) . . . . ?
N1 C7 C8 O9 142.7(8) . . . . ?
N1 C7 C8 N10 -38.7(9) . . . . ?
N1 C7 C11 C12 59.9(10) . . . . ?
C2B C4B C5B C6B -14(6) . . . . ?
C2B N1B C7 C8 132(3) . . . . ?
C2B N1B C7 C11 -100(3) . . . . ?
C4B C2B N1B C6B 5(5) . . . . ?
C4B C2B N1B C7 170(3) . . . . ?
C4B C5B C6B N1B 17(7) . . . . ?
C5B C6B N1B C2B -14(7) . . . . ?
C5B C6B N1B C7 178(4) . . . . ?
C6B N1B C7 C8 -64(4) . . . . ?
C6B N1B C7 C11 65(4) . . . . ?
N1B C2B C4B C5B 6(5) . . . . ?
N1B C7 C8 O9 147.9(13) . . . . ?
N1B C7 C8 N10 -33.5(13) . . . . ?
N1B C7 C11 C12 53.5(14) . . . . ?
C8 C7 C11 C12 -176.3(5) . . . . ?
C11 C7 C8 O9 18.9(7) . . . . ?
C11 C7 C8 N10 -162.5(5) . . . . ?
C16 C15 C14 C13 -1.8(8) . . . . ?
C16 C15 C14 I1 -177.9(4) . . . . ?
C15 C16 C17 C18 1.1(8) . . . . ?
C15 C16 C17 F3 -179.7(5) . . . . ?
C15 C14 C13 C18 1.6(8) . . . . ?
C15 C14 C13 F1 -177.9(5) . . . . ?
C14 C13 C18 C17 -0.1(8) . . . . ?
C14 C13 C18 I3 179.2(4) . . . . ?
C13 C18 C17 C16 -1.3(8) . . . . ?
C13 C18 C17 F3 179.5(4) . . . . ?
C17 C16 C15 C14 0.6(8) . . . . ?
C17 C16 C15 F2 -179.0(5) . . . . ?
I2 C16 C15 C14 -178.3(4) . . . . ?
I2 C16 C15 F2 2.2(7) . . . . ?
I2 C16 C17 C18 180.0(4) . . . . ?
I2 C16 C17 F3 -0.9(7) . . . . ?
I1 C14 C13 C18 177.6(4) . . . . ?
I1 C14 C13 F1 -1.8(7) . . . . ?
I3 C18 C17 C16 179.4(4) . . . . ?
I3 C18 C17 F3 0.2(7) . . . . ?
F2 C15 C14 C13 177.7(5) . . . . ?
F2 C15 C14 I1 1.6(7) . . . . ?
F1 C13 C18 C17 179.4(5) . . . . ?
F1 C13 C18 I3 -1.4(7) . . . . ?
